data_7244295
loop_
_publ_author_name
'Edkins, Katharina'
'Tweedy, Jane'
'Fung, Stephanie'
'Edkins, Robert M.'

_publ_section_title
;
 Steric influence on solvate formation -- a comparison of resorcylic acid
 and two brominated derivatives
;
_journal_name_full CrystEngComm
_journal_paper_doi 10.1039/D1CE01592C
_journal_year 2022
_chemical_formula_moiety 'C7 H6 O4, C2 H4 O'
_chemical_formula_sum 'C9 H10 O5'
_chemical_formula_weight 198.17
_chemical_name_systematic 'resorcylic acid dioxane hemisolvate'
_space_group_crystal_system monoclinic
_space_group_IT_number 14
_space_group_name_Hall '-P 2ybc'
_space_group_name_H-M_alt 'P 1 21/c 1'
_atom_sites_solution_hydrogens geom
_atom_sites_solution_primary iterative
_audit_creation_date 2021-06-17
_audit_creation_method
;
Olex2 1.3-alpha
(compiled 2020.11.12 svn.r5f609507 for OlexSys, GUI svn.r6272)
;
_audit_update_record
;
2021-11-08 deposited with the CCDC.	2022-01-19 downloaded from the CCDC.
;
_cell_angle_alpha 90
_cell_angle_beta 111.089(2)
_cell_angle_gamma 90
_cell_formula_units_Z 4
_cell_length_a 13.2219(17)
_cell_length_b 6.4624(8)
_cell_length_c 11.2303(14)
_cell_measurement_reflns_used 4830
_cell_measurement_temperature 120
_cell_measurement_theta_max 0.3361
_cell_measurement_theta_min 1.651
_cell_volume 895.3(2)
_computing_cell_refinement 'SAINT v8.37A (Bruker, 2015)'
_computing_data_reduction 'SAINT v8.37A (Bruker, 2015)'
_computing_molecular_graphics 'Olex2 1.3-alpha (Dolomanov et al., 2009)'
_computing_publication_material 'Olex2 1.3-alpha (Dolomanov et al., 2009)'
_computing_structure_refinement 'SHELXL 2018/3 (Sheldrick, 2015)'
_computing_structure_solution 'olex2.solve 1.3-alpha (Bourhis et al., 2015)'
_diffrn_ambient_temperature 120
_diffrn_detector 'CCD area detector'
_diffrn_detector_area_resol_mean 0.0350
_diffrn_detector_type 'Rigaku Saturn724+'
_diffrn_measured_fraction_theta_full 0.999
_diffrn_measured_fraction_theta_max 0.999
_diffrn_measurement_device 'CrystalLogic Kappa (4 circle)'
_diffrn_measurement_device_type 'Kappa Rigaku Saturn724+'
_diffrn_measurement_method 'omega rotation'
_diffrn_radiation_collimation '0.3 x 1.5 Double Pinhole'
_diffrn_radiation_monochromator Synchrotron
_diffrn_radiation_probe x-ray
_diffrn_radiation_type Synchrotron
_diffrn_radiation_wavelength 0.71073
_diffrn_reflns_av_R_equivalents 0.3361
_diffrn_reflns_av_unetI/netI 0.1471
_diffrn_reflns_Laue_measured_fraction_full 0.999
_diffrn_reflns_Laue_measured_fraction_max 0.999
_diffrn_reflns_limit_h_max 17
_diffrn_reflns_limit_h_min -17
_diffrn_reflns_limit_k_max 8
_diffrn_reflns_limit_k_min -8
_diffrn_reflns_limit_l_max 15
_diffrn_reflns_limit_l_min -15
_diffrn_reflns_number 12446
_diffrn_reflns_point_group_measured_fraction_full 0.999
_diffrn_reflns_point_group_measured_fraction_max 0.999
_diffrn_reflns_theta_full 25.242
_diffrn_reflns_theta_max 28.500
_diffrn_reflns_theta_min 1.651
_diffrn_source Synchrotron
_diffrn_source_current 0.0
_diffrn_source_power 0.0
_diffrn_source_type 'Undulator, I19, DLS, RAL'
_diffrn_source_voltage 0.0
_diffrn_standards_number 0
_exptl_absorpt_coefficient_mu 0.122
_exptl_absorpt_correction_type none
_exptl_crystal_colour 'clear colourless'
_exptl_crystal_colour_lustre clear
_exptl_crystal_colour_primary colourless
_exptl_crystal_density_diffrn 1.470
_exptl_crystal_description needle
_exptl_crystal_F_000 416
_exptl_crystal_size_max 0.01
_exptl_crystal_size_mid 0.01
_exptl_crystal_size_min 0.01
_refine_diff_density_max 0.543
_refine_diff_density_min -0.453
_refine_diff_density_rms 0.111
_refine_ls_extinction_method none
_refine_ls_goodness_of_fit_ref 1.040
_refine_ls_hydrogen_treatment constr
_refine_ls_matrix_type full
_refine_ls_number_parameters 130
_refine_ls_number_reflns 2269
_refine_ls_number_restraints 0
_refine_ls_restrained_S_all 1.040
_refine_ls_R_factor_all 0.0873
_refine_ls_R_factor_gt 0.0816
_refine_ls_shift/su_max 0.001
_refine_ls_shift/su_mean 0.000
_refine_ls_structure_factor_coef Fsqd
_refine_ls_weighting_details 'w=1/[\s^2^(Fo^2^)+(0.1277P)^2^] where P=(Fo^2^+2Fc^2^)/3'
_refine_ls_weighting_scheme calc
_refine_ls_wR_factor_gt 0.2186
_refine_ls_wR_factor_ref 0.2268
_reflns_Friedel_coverage 0.000
_reflns_number_gt 1838
_reflns_number_total 2269
_reflns_threshold_expression 'I > 2\s(I)'
_cod_data_source_file d1ce01592c2.cif
_cod_data_source_block RA_DIO
_cod_database_code 7244295
_shelx_shelxl_version_number 2018/3
_shelx_space_group_comment
;
The symmetry employed for this shelxl refinement is uniquely defined
by the following loop, which should always be used as a source of
symmetry information in preference to the above space-group names.
They are only intended as comments.
;
_olex2_refinement_description
;
1. Fixed Uiso
 At 1.2 times of:
  All C(H) groups, All C(H,H) groups
 At 1.5 times of:
  All O(H) groups
2.a Secondary CH2 refined with riding coordinates:
 C13(H13A,H13B), C14(H14A,H14B)
2.b Aromatic/amide H refined with riding coordinates:
 C9(H9), C11(H11), C12(H12)
2.c Idealised tetrahedral OH refined as rotating group:
 O2(H2), O3(H3), O4(H4)
;
_olex2_exptl_crystal_mounting_method
'crystal soaked in perfluoro polyether oil and mounted on MiTeGen sample holder directly into the pre-cooled cryostream'
_olex2_submission_special_instructions 'No special instructions were received'

loop_
_space_group_symop_operation_xyz
'x, y, z'
'-x, y+1/2, -z+1/2'
'-x, -y, -z'
'x, -y-1/2, z-1/2'

loop_
_atom_site_label
_atom_site_type_symbol
_atom_site_fract_x
_atom_site_fract_y
_atom_site_fract_z
_atom_site_U_iso_or_equiv
_atom_site_adp_type
_atom_site_occupancy
_atom_site_site_symmetry_order
_atom_site_calc_flag
_atom_site_refinement_flags_posn
_atom_site_refinement_flags_adp
_atom_site_refinement_flags_occupancy
_atom_site_disorder_assembly
_atom_site_disorder_group
O1 O 0.41463(9) 1.36881(19) 0.88537(11) 0.0241(4) Uani 1 1 d . . . . .
O2 O 0.27355(9) 1.1336(2) 0.72157(12) 0.0256(4) Uani 1 1 d . . . . .
H2 H 0.314842 1.232354 0.745528 0.038 Uiso 1 1 calc R U . . .
O3 O 0.17890(10) 0.50767(19) 0.87613(12) 0.0266(4) Uani 1 1 d . . . . .
H3 H 0.139244 0.498510 0.800965 0.040 Uiso 1 1 calc R U . . .
O4 O 0.46969(9) 1.29218(19) 1.09331(10) 0.0250(4) Uani 1 1 d . . . . .
H4 H 0.506866 1.395718 1.098364 0.038 Uiso 1 1 calc R U . . .
O5 O 0.03811(10) 0.4553(2) 0.63148(12) 0.0286(4) Uani 1 1 d . . . . .
C6 C 0.35028(11) 1.0605(3) 0.94814(15) 0.0209(4) Uani 1 1 d . . . . .
C7 C 0.28371(12) 1.0101(3) 0.82163(15) 0.0211(4) Uani 1 1 d . . . . .
C8 C 0.23376(12) 0.6897(3) 0.89535(16) 0.0226(4) Uani 1 1 d . . . . .
C9 C 0.22522(12) 0.8251(3) 0.79686(15) 0.0224(4) Uani 1 1 d . . . . .
H9 H 0.180420 0.792830 0.713913 0.027 Uiso 1 1 calc R U . . .
C10 C 0.41337(12) 1.2523(3) 0.97247(15) 0.0210(4) Uani 1 1 d . . . . .
C11 C 0.35663(12) 0.9209(3) 1.04571(16) 0.0227(4) Uani 1 1 d . . . . .
H11 H 0.400091 0.953195 1.129190 0.027 Uiso 1 1 calc R U . . .
C12 C 0.30020(12) 0.7366(3) 1.02154(15) 0.0230(4) Uani 1 1 d . . . . .
H12 H 0.306013 0.645012 1.087557 0.028 Uiso 1 1 calc R U . . .
C13 C 0.02806(13) 0.2954(3) 0.53961(17) 0.0271(4) Uani 1 1 d . . . . .
H13A H -0.042394 0.229900 0.516891 0.033 Uiso 1 1 calc R U . . .
H13B H 0.083160 0.190846 0.576300 0.033 Uiso 1 1 calc R U . . .
C14 C -0.04074(13) 0.6154(3) 0.57822(18) 0.0274(4) Uani 1 1 d . . . . .
H14A H -0.031438 0.723965 0.640898 0.033 Uiso 1 1 calc R U . . .
H14B H -0.113099 0.558759 0.556535 0.033 Uiso 1 1 calc R U . . .

loop_
_atom_site_aniso_label
_atom_site_aniso_U_11
_atom_site_aniso_U_22
_atom_site_aniso_U_33
_atom_site_aniso_U_23
_atom_site_aniso_U_13
_atom_site_aniso_U_12
O1 0.0179(6) 0.0316(7) 0.0192(6) -0.0016(4) 0.0024(5) -0.0029(4)
O2 0.0219(6) 0.0323(7) 0.0176(6) 0.0005(4) 0.0011(5) -0.0057(4)
O3 0.0220(6) 0.0322(7) 0.0220(7) -0.0016(5) 0.0039(5) -0.0056(5)
O4 0.0210(6) 0.0327(7) 0.0164(6) -0.0037(5) 0.0007(5) -0.0051(4)
O5 0.0229(7) 0.0346(8) 0.0208(7) -0.0014(5) -0.0011(5) 0.0021(5)
C6 0.0128(7) 0.0279(9) 0.0192(8) -0.0034(6) 0.0025(6) 0.0004(5)
C7 0.0131(7) 0.0308(9) 0.0172(8) -0.0010(6) 0.0028(6) 0.0018(5)
C8 0.0150(7) 0.0293(9) 0.0225(8) -0.0026(6) 0.0055(6) -0.0011(5)
C9 0.0155(7) 0.0317(9) 0.0178(8) -0.0025(6) 0.0032(6) -0.0023(6)
C10 0.0128(7) 0.0296(9) 0.0173(7) -0.0045(6) 0.0016(6) 0.0009(5)
C11 0.0155(7) 0.0323(9) 0.0174(8) -0.0034(6) 0.0024(6) 0.0009(6)
C12 0.0187(7) 0.0299(9) 0.0185(8) 0.0007(6) 0.0046(6) 0.0015(6)
C13 0.0189(7) 0.0307(9) 0.0254(9) -0.0027(7) 0.0003(6) 0.0013(6)
C14 0.0174(7) 0.0354(10) 0.0258(9) -0.0026(7) 0.0036(6) 0.0014(6)

loop_
_atom_type_symbol
_atom_type_description
_atom_type_scat_dispersion_real
_atom_type_scat_dispersion_imag
_atom_type_scat_source
C C 0.0033 0.0016 'International Tables Vol C Tables 4.2.6.8 and 6.1.1.4'
H H 0.0000 0.0000 'International Tables Vol C Tables 4.2.6.8 and 6.1.1.4'
O O 0.0106 0.0060 'International Tables Vol C Tables 4.2.6.8 and 6.1.1.4'

loop_
_geom_angle_atom_site_label_1
_geom_angle_atom_site_label_2
_geom_angle_atom_site_label_3
_geom_angle
_geom_angle_site_symmetry_1
_geom_angle_site_symmetry_3
_geom_angle_publ_flag
C7 O2 H2 109.5 . . ?
C8 O3 H3 109.5 . . ?
C10 O4 H4 109.5 . . ?
C13 O5 C14 110.74(12) . . ?
C7 C6 C10 119.31(16) . . ?
C11 C6 C7 118.60(15) . . ?
C11 C6 C10 122.04(14) . . ?
O2 C7 C6 122.79(15) . . ?
O2 C7 C9 117.38(14) . . ?
C9 C7 C6 119.83(16) . . ?
O3 C8 C9 122.40(14) . . ?
O3 C8 C12 116.84(15) . . ?
C9 C8 C12 120.76(15) . . ?
C7 C9 H9 119.9 . . ?
C8 C9 C7 120.16(14) . . ?
C8 C9 H9 119.9 . . ?
O1 C10 O4 122.10(15) . . ?
O1 C10 C6 122.39(14) . . ?
O4 C10 C6 115.51(15) . . ?
C6 C11 H11 119.1 . . ?
C12 C11 C6 121.81(14) . . ?
C12 C11 H11 119.1 . . ?
C8 C12 H12 120.6 . . ?
C11 C12 C8 118.83(16) . . ?
C11 C12 H12 120.6 . . ?
O5 C13 H13A 109.6 . . ?
O5 C13 H13B 109.6 . . ?
O5 C13 C14 110.22(15) . 3_566 ?
H13A C13 H13B 108.1 . . ?
C14 C13 H13A 109.6 3_566 . ?
C14 C13 H13B 109.6 3_566 . ?
O5 C14 C13 110.35(15) . 3_566 ?
O5 C14 H14A 109.6 . . ?
O5 C14 H14B 109.6 . . ?
C13 C14 H14A 109.6 3_566 . ?
C13 C14 H14B 109.6 3_566 . ?
H14A C14 H14B 108.1 . . ?

loop_
_geom_bond_atom_site_label_1
_geom_bond_atom_site_label_2
_geom_bond_distance
_geom_bond_site_symmetry_2
_geom_bond_publ_flag
O1 C10 1.239(2) . ?
O2 H2 0.8200 . ?
O2 C7 1.345(2) . ?
O3 H3 0.8200 . ?
O3 C8 1.358(2) . ?
O4 H4 0.8200 . ?
O4 C10 1.3173(19) . ?
O5 C13 1.432(2) . ?
O5 C14 1.437(2) . ?
C6 C7 1.414(2) . ?
C6 C10 1.464(2) . ?
C6 C11 1.398(3) . ?
C7 C9 1.396(2) . ?
C8 C9 1.383(2) . ?
C8 C12 1.406(2) . ?
C9 H9 0.9300 . ?
C11 H11 0.9300 . ?
C11 C12 1.380(2) . ?
C12 H12 0.9300 . ?
C13 H13A 0.9700 . ?
C13 H13B 0.9700 . ?
C13 C14 1.507(3) 3_566 ?
C14 H14A 0.9700 . ?
C14 H14B 0.9700 . ?

loop_
_geom_torsion_atom_site_label_1
_geom_torsion_atom_site_label_2
_geom_torsion_atom_site_label_3
_geom_torsion_atom_site_label_4
_geom_torsion
_geom_torsion_site_symmetry_1
_geom_torsion_site_symmetry_2
_geom_torsion_site_symmetry_3
_geom_torsion_site_symmetry_4
_geom_torsion_publ_flag
O2 C7 C9 C8 178.82(15) . . . . ?
O3 C8 C9 C7 -179.76(14) . . . . ?
O3 C8 C12 C11 -179.36(14) . . . . ?
C6 C7 C9 C8 -1.1(2) . . . . ?
C6 C11 C12 C8 -0.7(3) . . . . ?
C7 C6 C10 O1 -3.3(2) . . . . ?
C7 C6 C10 O4 177.27(14) . . . . ?
C7 C6 C11 C12 0.2(3) . . . . ?
C9 C8 C12 C11 0.3(3) . . . . ?
C10 C6 C7 O2 -1.5(2) . . . . ?
C10 C6 C7 C9 178.43(14) . . . . ?
C10 C6 C11 C12 -177.46(14) . . . . ?
C11 C6 C7 O2 -179.23(15) . . . . ?
C11 C6 C7 C9 0.7(2) . . . . ?
C11 C6 C10 O1 174.28(15) . . . . ?
C11 C6 C10 O4 -5.1(2) . . . . ?
C12 C8 C9 C7 0.6(3) . . . . ?
C13 O5 C14 C13 -57.7(2) . . . 3_566 ?
C14 O5 C13 C14 57.6(2) . . . 3_566 ?
